data_2240799
loop_
_publ_author_name
'Johnson, Atim'
'Mbonu, Justina'
'Hussain, Zahid'
'Loh, Wan-Sin'
'Fun, Hoong-Kun'

_publ_section_title
;
 Crystal structure of
 tetraaquabis(3,5-diamino-4<i>H</i>-1,2,4-triazol-1-ium)cobalt(II)
 bis[bis(pyridine-2,6-dicarboxylato)cobaltate(II)] dihydrate
;
_journal_coeditor_code ZL2619
_journal_issue 6
_journal_name_full 'Acta Crystallographica Section E'
_journal_page_first m139
_journal_page_last m140
_journal_paper_doi 10.1107/S2056989015010014
_journal_volume 71
_journal_year 2015
_chemical_formula_iupac '[Co (C2 H6 N5)2 (H2 O)4] [Co (C7 H3 N O4)2]2, 2H2 O'
_chemical_formula_moiety 'C4 H20 Co N10 O4 4+, 2(C14 H6 Co N2 O8 2-), 2(H2 O)'
_chemical_formula_sum 'C32 H36 Co3 N14 O22'
_chemical_formula_weight 1145.54
_chemical_name_systematic
;
Tetraaquabis(3,5-diamino-4<i>H</i>-1,2,4-triazol-1-ium)cobalt(II)
bis[bis(pyridine-2,6-dicarboxylato)cobaltate(II)] dihydrate
;
_space_group_crystal_system monoclinic
_space_group_IT_number 14
_space_group_name_Hall '-P 2ybc'
_space_group_name_H-M_alt 'P 1 21/c 1'
_symmetry_space_group_name_Hall '-P 2ybc'
_symmetry_space_group_name_H-M 'P 1 21/c 1'
_atom_sites_solution_hydrogens mixed
_audit_creation_method SHELXL-2013
_cell_angle_alpha 90
_cell_angle_beta 90.6490(10)
_cell_angle_gamma 90
_cell_formula_units_Z 2
_cell_length_a 7.1499(2)
_cell_length_b 10.8807(2)
_cell_length_c 26.6877(6)
_cell_measurement_reflns_used 9904
_cell_measurement_temperature 100.00(10)
_cell_measurement_theta_max 35.03
_cell_measurement_theta_min 2.42
_cell_volume 2076.06(8)
_computing_cell_refinement
;
SAINT (Bruker, 2009)
;
_computing_data_collection
;
APEX2 (Bruker, 2009)
;
_computing_data_reduction
;
SAINT (Bruker, 2009)
;
_computing_molecular_graphics
;
SHELXTL (Sheldrick, 2008)
;
_computing_publication_material
;
SHELXTL (Sheldrick, 2008) and PLATON (Spek, 2009)
;
_computing_structure_refinement
;
SHELXL2013 (Sheldrick, 2015)
;
_computing_structure_solution
;
SHELXS97 (Sheldrick 2008)
;
_diffrn_ambient_temperature 100.00(10)
_diffrn_measured_fraction_theta_full 0.998
_diffrn_measured_fraction_theta_max 0.991
_diffrn_measurement_device_type
;
Bruker SMART APEXII CCD area-detector
;
_diffrn_measurement_method '\f and \w scans'
_diffrn_radiation_monochromator graphite
_diffrn_radiation_source 'fine-focus sealed tube'
_diffrn_radiation_type MoK\a
_diffrn_radiation_wavelength 0.71073
_diffrn_reflns_av_R_equivalents 0.0212
_diffrn_reflns_limit_h_max 11
_diffrn_reflns_limit_h_min -9
_diffrn_reflns_limit_k_max 17
_diffrn_reflns_limit_k_min -17
_diffrn_reflns_limit_l_max 41
_diffrn_reflns_limit_l_min -42
_diffrn_reflns_number 35534
_diffrn_reflns_theta_full 25.242
_diffrn_reflns_theta_max 35.045
_diffrn_reflns_theta_min 1.526
_exptl_absorpt_coefficient_mu 1.292
_exptl_absorpt_correction_T_max 0.718
_exptl_absorpt_correction_T_min 0.607
_exptl_absorpt_correction_type multi-scan
_exptl_absorpt_process_details
;
(<i>SADABS</i>; Bruker, 2009)
;
_exptl_crystal_colour purple
_exptl_crystal_density_diffrn 1.833
_exptl_crystal_description block
_exptl_crystal_F_000 1166
_exptl_crystal_size_max 0.430
_exptl_crystal_size_mid 0.281
_exptl_crystal_size_min 0.275
_refine_diff_density_max 0.563
_refine_diff_density_min -0.314
_refine_ls_extinction_method none
_refine_ls_goodness_of_fit_ref 1.051
_refine_ls_hydrogen_treatment mixed
_refine_ls_matrix_type full
_refine_ls_number_parameters 370
_refine_ls_number_reflns 9081
_refine_ls_number_restraints 0
_refine_ls_restrained_S_all 1.051
_refine_ls_R_factor_all 0.0281
_refine_ls_R_factor_gt 0.0244
_refine_ls_shift/su_max 0.001
_refine_ls_shift/su_mean 0.000
_refine_ls_structure_factor_coef Fsqd
_refine_ls_weighting_details 'w=1/[\s^2^(Fo^2^)+(0.0314P)^2^+1.0292P] where P=(Fo^2^+2Fc^2^)/3'
_refine_ls_weighting_scheme calc
_refine_ls_wR_factor_gt 0.0659
_refine_ls_wR_factor_ref 0.0681
_reflns_number_gt 8203
_reflns_number_total 9081
_reflns_threshold_expression I>2\s(I)
_cod_data_source_file zl2619sup1.cf
_cod_data_source_block I
_cod_database_code 2240799
_shelx_space_group_comment
;
The symmetry employed for this shelxl refinement is uniquely defined
by the following loop, which should always be used as a source of
symmetry information in preference to the above space-group names.
They are only intended as comments.
;
_shelxl_version_number .2013

loop_
_space_group_symop_operation_xyz
'x, y, z'
'-x, y+1/2, -z+1/2'
'-x, -y, -z'
'x, -y-1/2, z-1/2'

loop_
_atom_site_type_symbol
_atom_site_label
_atom_site_fract_x
_atom_site_fract_y
_atom_site_fract_z
_atom_site_U_iso_or_equiv
_atom_site_adp_type
_atom_site_calc_flag
_atom_site_occupancy
Co Co1 0.55162(2) 0.25891(2) 0.13399(2) 0.00894(3) Uani d 1
Co Co2 0.0000 0.0000 0.0000 0.00821(4) Uani d 1
O O1 0.82104(10) 0.26153(6) 0.09788(3) 0.01282(12) Uani d 1
O O2 0.27767(10) 0.33471(6) 0.14695(3) 0.01253(12) Uani d 1
O O3 0.65732(11) 0.31798(7) 0.20566(3) 0.01412(12) Uani d 1
O O4 0.46908(10) 0.11281(6) 0.07992(2) 0.01164(11) Uani d 1
O O5 0.98594(10) 0.35876(7) 0.03895(3) 0.01370(12) Uani d 1
O O6 0.11089(10) 0.50933(6) 0.13722(3) 0.01255(12) Uani d 1
O O7 0.79218(12) 0.24719(7) 0.27668(3) 0.01834(14) Uani d 1
O O8 0.44182(11) -0.09334(7) 0.07506(3) 0.01482(13) Uani d 1
N N1 0.54987(11) 0.41617(7) 0.09324(3) 0.00998(12) Uani d 1
N N2 0.59941(11) 0.09926(7) 0.17147(3) 0.00943(12) Uani d 1
N N3 -0.00429(11) -0.02963(7) 0.08158(3) 0.01012(12) Uani d 1
N N4 0.03927(11) 0.07247(7) 0.11156(3) 0.01056(12) Uani d 1
N N5 0.08642(11) -0.08746(7) 0.15824(3) 0.01057(12) Uani d 1
N N6 0.13643(13) 0.11292(8) 0.19445(3) 0.01373(14) Uani d 1
N N7 -0.00180(14) -0.24234(8) 0.09908(3) 0.01487(15) Uani d 1
C C1 0.85009(12) 0.34939(8) 0.06704(3) 0.01023(14) Uani d 1
C C2 0.69856(12) 0.44549(8) 0.06584(3) 0.01026(14) Uani d 1
C C3 0.70679(14) 0.55422(9) 0.03875(4) 0.01333(15) Uani d 1
H H3A 0.8119 0.5733 0.0187 0.016 Uiso calc 1
C C4 0.55548(15) 0.63436(9) 0.04196(4) 0.01642(17) Uani d 1
H H4A 0.5576 0.7105 0.0246 0.020 Uiso calc 1
C C5 0.40079(14) 0.60293(9) 0.07070(4) 0.01499(16) Uani d 1
H H5A 0.2967 0.6568 0.0730 0.018 Uiso calc 1
C C6 0.40236(13) 0.49099(8) 0.09586(3) 0.01047(14) Uani d 1
C C7 0.24820(12) 0.44216(8) 0.12908(3) 0.00996(13) Uani d 1
C C8 0.71223(13) 0.23375(9) 0.23540(3) 0.01208(15) Uani d 1
C C9 0.67492(13) 0.10389(8) 0.21746(3) 0.01040(14) Uani d 1
C C10 0.71742(14) -0.00249(9) 0.24395(3) 0.01303(15) Uani d 1
H H10A 0.7708 0.0016 0.2767 0.016 Uiso calc 1
C C11 0.67989(14) -0.11541(9) 0.22139(4) 0.01395(15) Uani d 1
H H11A 0.7070 -0.1896 0.2388 0.017 Uiso calc 1
C C12 0.60241(13) -0.11954(8) 0.17318(3) 0.01207(15) Uani d 1
H H12A 0.5762 -0.1957 0.1572 0.014 Uiso calc 1
C C13 0.56501(12) -0.00872(8) 0.14938(3) 0.00955(13) Uani d 1
C C14 0.48503(12) 0.00302(8) 0.09707(3) 0.00989(14) Uani d 1
C C15 0.09005(12) 0.03737(8) 0.15732(3) 0.01009(14) Uani d 1
C C16 0.02562(12) -0.12445(8) 0.11143(3) 0.00985(13) Uani d 1
O O1W 0.81160(12) 0.54803(8) 0.20623(3) 0.01822(14) Uani d 1
O O2W 0.16935(10) 0.15580(6) 0.01259(3) 0.01110(11) Uani d 1
O O3W -0.23235(10) 0.11122(7) 0.00395(3) 0.01179(11) Uani d 1
H H1N4 -0.017(2) 0.1420(17) 0.1043(6) 0.024(4) Uiso d 1
H H1N5 0.124(3) -0.1360(19) 0.1831(7) 0.037(5) Uiso d 1
H H1N6 0.147(2) 0.1885(17) 0.1873(7) 0.026(4) Uiso d 1
H H2N6 0.151(3) 0.0852(17) 0.2268(7) 0.030(5) Uiso d 1
H H1N7 -0.047(3) -0.2572(17) 0.0707(8) 0.030(5) Uiso d 1
H H2N7 0.024(2) -0.2988(17) 0.1167(6) 0.023(4) Uiso d 1
H H1W1 0.753(3) 0.482(2) 0.2054(8) 0.043(6) Uiso d 1
H H2W1 0.899(3) 0.5365(19) 0.1887(8) 0.038(5) Uiso d 1
H H1W2 0.113(3) 0.2197(18) 0.0235(7) 0.030(5) Uiso d 1
H H2W2 0.261(3) 0.1440(18) 0.0306(7) 0.032(5) Uiso d 1
H H1W3 -0.295(3) 0.1150(18) 0.0282(7) 0.035(5) Uiso d 1
H H2W3 -0.308(3) 0.1054(18) -0.0198(7) 0.033(5) Uiso d 1

loop_
_atom_site_aniso_label
_atom_site_aniso_U_11
_atom_site_aniso_U_22
_atom_site_aniso_U_33
_atom_site_aniso_U_12
_atom_site_aniso_U_13
_atom_site_aniso_U_23
Co1 0.01044(5) 0.00761(5) 0.00876(5) 0.00044(4) 0.00033(4) 0.00075(4)
Co2 0.00864(7) 0.00831(7) 0.00767(7) 0.00067(5) -0.00032(5) 0.00030(5)
O1 0.0124(3) 0.0111(3) 0.0150(3) 0.0025(2) 0.0028(2) 0.0036(2)
O2 0.0126(3) 0.0105(3) 0.0145(3) 0.0007(2) 0.0027(2) 0.0029(2)
O3 0.0188(3) 0.0109(3) 0.0126(3) -0.0005(2) -0.0018(2) -0.0012(2)
O4 0.0143(3) 0.0100(3) 0.0106(3) 0.0002(2) -0.0021(2) 0.0011(2)
O5 0.0120(3) 0.0122(3) 0.0170(3) 0.0011(2) 0.0051(2) 0.0012(2)
O6 0.0118(3) 0.0128(3) 0.0132(3) 0.0027(2) 0.0025(2) 0.0001(2)
O7 0.0262(4) 0.0160(3) 0.0126(3) -0.0015(3) -0.0069(3) -0.0036(2)
O8 0.0184(3) 0.0113(3) 0.0146(3) 0.0006(2) -0.0057(2) -0.0035(2)
N1 0.0101(3) 0.0093(3) 0.0105(3) 0.0005(2) 0.0017(2) 0.0006(2)
N2 0.0102(3) 0.0097(3) 0.0084(3) -0.0006(2) -0.0005(2) -0.0002(2)
N3 0.0127(3) 0.0083(3) 0.0093(3) 0.0014(2) -0.0004(2) 0.0004(2)
N4 0.0143(3) 0.0086(3) 0.0088(3) 0.0013(2) -0.0007(2) 0.0005(2)
N5 0.0129(3) 0.0102(3) 0.0086(3) 0.0006(2) -0.0010(2) 0.0019(2)
N6 0.0190(4) 0.0125(3) 0.0097(3) -0.0029(3) -0.0009(3) -0.0002(2)
N7 0.0210(4) 0.0088(3) 0.0147(3) 0.0004(3) -0.0025(3) 0.0008(3)
C1 0.0099(3) 0.0093(3) 0.0116(3) 0.0001(3) 0.0004(3) -0.0006(3)
C2 0.0103(3) 0.0090(3) 0.0115(3) 0.0007(3) 0.0017(3) 0.0006(3)
C3 0.0135(4) 0.0095(3) 0.0170(4) 0.0003(3) 0.0046(3) 0.0027(3)
C4 0.0166(4) 0.0112(4) 0.0216(4) 0.0031(3) 0.0070(3) 0.0059(3)
C5 0.0146(4) 0.0107(4) 0.0198(4) 0.0032(3) 0.0058(3) 0.0040(3)
C6 0.0107(3) 0.0097(3) 0.0111(3) 0.0014(3) 0.0018(3) 0.0006(3)
C7 0.0104(3) 0.0104(3) 0.0091(3) -0.0003(3) 0.0007(3) -0.0002(3)
C8 0.0133(4) 0.0122(4) 0.0108(3) -0.0013(3) 0.0000(3) -0.0027(3)
C9 0.0116(3) 0.0115(3) 0.0081(3) -0.0011(3) -0.0007(3) -0.0006(3)
C10 0.0155(4) 0.0137(4) 0.0099(3) -0.0011(3) -0.0022(3) 0.0015(3)
C11 0.0172(4) 0.0117(4) 0.0129(4) -0.0004(3) -0.0024(3) 0.0037(3)
C12 0.0143(4) 0.0094(3) 0.0125(3) -0.0012(3) -0.0022(3) 0.0011(3)
C13 0.0101(3) 0.0094(3) 0.0091(3) -0.0010(3) -0.0009(3) 0.0000(3)
C14 0.0097(3) 0.0100(3) 0.0100(3) 0.0002(3) -0.0008(3) -0.0006(3)
C15 0.0103(3) 0.0110(3) 0.0090(3) 0.0005(3) 0.0008(3) 0.0012(3)
C16 0.0101(3) 0.0098(3) 0.0097(3) 0.0010(3) 0.0006(3) 0.0010(3)
O1W 0.0221(4) 0.0180(3) 0.0146(3) -0.0055(3) 0.0041(3) -0.0028(3)
O2W 0.0109(3) 0.0105(3) 0.0118(3) 0.0005(2) -0.0007(2) 0.0000(2)
O3W 0.0110(3) 0.0155(3) 0.0088(3) 0.0026(2) -0.0005(2) -0.0011(2)

loop_
_atom_type_symbol
_atom_type_description
_atom_type_scat_dispersion_real
_atom_type_scat_dispersion_imag
_atom_type_scat_source
C C 0.0033 0.0016 'International Tables Vol C Tables 4.2.6.8 and 6.1.1.4'
H H 0.0000 0.0000 'International Tables Vol C Tables 4.2.6.8 and 6.1.1.4'
N N 0.0061 0.0033 'International Tables Vol C Tables 4.2.6.8 and 6.1.1.4'
O O 0.0106 0.0060 'International Tables Vol C Tables 4.2.6.8 and 6.1.1.4'
Co Co 0.3494 0.9721 'International Tables Vol C Tables 4.2.6.8 and 6.1.1.4'

loop_
_geom_angle_atom_site_label_1
_geom_angle_atom_site_label_2
_geom_angle_atom_site_label_3
_geom_angle_site_symmetry_1
_geom_angle_site_symmetry_3
_geom_angle
N1 Co1 N2 . . 170.32(3)
N1 Co1 O3 . . 103.02(3)
N2 Co1 O3 . . 76.22(3)
N1 Co1 O2 . . 76.30(3)
N2 Co1 O2 . . 113.33(3)
O3 Co1 O2 . . 93.09(3)
N1 Co1 O1 . . 75.53(3)
N2 Co1 O1 . . 94.87(3)
O3 Co1 O1 . . 94.97(3)
O2 Co1 O1 . . 151.77(3)
N1 Co1 O4 . . 104.80(3)
N2 Co1 O4 . . 75.52(3)
O3 Co1 O4 . . 151.74(3)
O2 Co1 O4 . . 98.20(3)
O1 Co1 O4 . . 87.21(3)
O3W Co2 O3W . 3 180.0
O3W Co2 O2W . 3 91.06(3)
O3W Co2 O2W 3 3 88.94(3)
O3W Co2 O2W . . 88.94(3)
O3W Co2 O2W 3 . 91.06(3)
O2W Co2 O2W 3 . 180.0
O3W Co2 N3 . 3 89.13(3)
O3W Co2 N3 3 3 90.87(3)
O2W Co2 N3 3 3 88.54(3)
O2W Co2 N3 . 3 91.46(3)
O3W Co2 N3 . . 90.87(3)
O3W Co2 N3 3 . 89.13(3)
O2W Co2 N3 3 . 91.46(3)
O2W Co2 N3 . . 88.54(3)
N3 Co2 N3 3 . 180.0
C1 O1 Co1 . . 116.61(6)
C7 O2 Co1 . . 115.83(6)
C8 O3 Co1 . . 116.32(6)
C14 O4 Co1 . . 114.34(6)
C6 N1 C2 . . 121.15(8)
C6 N1 Co1 . . 119.12(6)
C2 N1 Co1 . . 119.68(6)
C13 N2 C9 . . 120.58(8)
C13 N2 Co1 . . 120.38(6)
C9 N2 Co1 . . 118.95(6)
C16 N3 N4 . . 103.98(7)
C16 N3 Co2 . . 135.05(6)
N4 N3 Co2 . . 116.28(5)
C15 N4 N3 . . 110.73(7)
C15 N4 H1N4 . . 124.9(11)
N3 N4 H1N4 . . 117.3(11)
C15 N5 C16 . . 106.34(7)
C15 N5 H1N5 . . 127.1(13)
C16 N5 H1N5 . . 126.4(13)
C15 N6 H1N6 . . 117.0(12)
C15 N6 H2N6 . . 121.6(12)
H1N6 N6 H2N6 . . 121.3(17)
C16 N7 H1N7 . . 117.6(13)
C16 N7 H2N7 . . 124.3(13)
H1N7 N7 H2N7 . . 118.2(18)
O5 C1 O1 . . 125.80(9)
O5 C1 C2 . . 119.95(8)
O1 C1 C2 . . 114.23(8)
N1 C2 C3 . . 121.83(8)
N1 C2 C1 . . 113.54(8)
C3 C2 C1 . . 124.62(8)
C2 C3 C4 . . 117.64(8)
C2 C3 H3A . . 121.2
C4 C3 H3A . . 121.2
C3 C4 C5 . . 120.09(9)
C3 C4 H4A . . 120.0
C5 C4 H4A . . 120.0
C6 C5 C4 . . 118.54(9)
C6 C5 H5A . . 120.7
C4 C5 H5A . . 120.7
N1 C6 C5 . . 120.72(8)
N1 C6 C7 . . 113.36(8)
C5 C6 C7 . . 125.90(8)
O6 C7 O2 . . 126.75(8)
O6 C7 C6 . . 118.39(8)
O2 C7 C6 . . 114.83(8)
O7 C8 O3 . . 127.12(9)
O7 C8 C9 . . 117.84(8)
O3 C8 C9 . . 115.04(8)
N2 C9 C10 . . 121.34(8)
N2 C9 C8 . . 113.16(8)
C10 C9 C8 . . 125.47(8)
C9 C10 C11 . . 118.39(8)
C9 C10 H10A . . 120.8
C11 C10 H10A . . 120.8
C10 C11 C12 . . 119.95(8)
C10 C11 H11A . . 120.0
C12 C11 H11A . . 120.0
C13 C12 C11 . . 117.80(8)
C13 C12 H12A . . 121.1
C11 C12 H12A . . 121.1
N2 C13 C12 . . 121.93(8)
N2 C13 C14 . . 113.57(7)
C12 C13 C14 . . 124.50(8)
O8 C14 O4 . . 126.69(8)
O8 C14 C13 . . 117.20(8)
O4 C14 C13 . . 116.11(8)
N4 C15 N6 . . 124.95(9)
N4 C15 N5 . . 107.43(8)
N6 C15 N5 . . 127.62(8)
N3 C16 N7 . . 125.34(8)
N3 C16 N5 . . 111.49(8)
N7 C16 N5 . . 123.16(8)
H1W1 O1W H2W1 . . 104(2)
Co2 O2W H1W2 . . 115.8(13)
Co2 O2W H2W2 . . 115.0(14)
H1W2 O2W H2W2 . . 107.6(18)
Co2 O3W H1W3 . . 122.4(14)
Co2 O3W H2W3 . . 115.8(13)
H1W3 O3W H2W3 . . 104.9(18)

loop_
_geom_bond_atom_site_label_1
_geom_bond_atom_site_label_2
_geom_bond_site_symmetry_2
_geom_bond_distance
Co1 N1 . 2.0275(8)
Co1 N2 . 2.0315(8)
Co1 O3 . 2.1471(7)
Co1 O2 . 2.1567(7)
Co1 O1 . 2.1640(7)
Co1 O4 . 2.2223(7)
Co2 O3W . 2.0590(7)
Co2 O3W 3 2.0590(7)
Co2 O2W 3 2.1080(7)
Co2 O2W . 2.1080(7)
Co2 N3 3 2.2015(7)
Co2 N3 . 2.2016(7)
O1 C1 . 1.2800(11)
O2 C7 . 1.2792(11)
O3 C8 . 1.2715(12)
O4 C14 . 1.2840(11)
O5 C1 . 1.2378(11)
O6 C7 . 1.2451(11)
O7 C8 . 1.2440(11)
O8 C14 . 1.2392(11)
N1 C6 . 1.3347(12)
N1 C2 . 1.3358(11)
N2 C13 . 1.3361(11)
N2 C9 . 1.3363(11)
N3 C16 . 1.3194(11)
N3 N4 . 1.4020(11)
N4 C15 . 1.3261(11)
N4 H1N4 . 0.877(18)
N5 C15 . 1.3587(12)
N5 C16 . 1.3781(12)
N5 H1N5 . 0.89(2)
N6 C15 . 1.3269(12)
N6 H1N6 . 0.848(19)
N6 H2N6 . 0.921(18)
N7 C16 . 1.3383(12)
N7 H1N7 . 0.84(2)
N7 H2N7 . 0.795(18)
C1 C2 . 1.5058(13)
C2 C3 . 1.3880(13)
C3 C4 . 1.3929(14)
C3 H3A . 0.9500
C4 C5 . 1.3957(13)
C4 H4A . 0.9500
C5 C6 . 1.3908(13)
C5 H5A . 0.9500
C6 C7 . 1.5183(12)
C8 C9 . 1.5146(13)
C9 C10 . 1.3881(13)
C10 C11 . 1.3928(14)
C10 H10A . 0.9500
C11 C12 . 1.3959(13)
C11 H11A . 0.9500
C12 C13 . 1.3873(12)
C12 H12A . 0.9500
C13 C14 . 1.5080(12)
O1W H1W1 . 0.83(2)
O1W H2W1 . 0.79(2)
O2W H1W2 . 0.86(2)
O2W H2W2 . 0.817(19)
O3W H1W3 . 0.79(2)
O3W H2W3 . 0.830(19)

loop_
_geom_hbond_atom_site_label_D
_geom_hbond_atom_site_label_H
_geom_hbond_atom_site_label_A
_geom_hbond_site_symmetry_A
_geom_hbond_distance_DH
_geom_hbond_distance_HA
_geom_hbond_distance_DA
_geom_hbond_angle_DHA
_geom_hbond_publ_flag
N4 H1N4 O1 1_455 0.88(2) 1.74(2) 2.6044(12) 165(2) yes
N5 H1N5 O7 2_645 0.89(2) 1.77(2) 2.6402(12) 169(2) yes
N6 H1N6 O2 . 0.84(2) 2.15(2) 2.9117(12) 151.1(19) yes
N6 H2N6 O1W 2_645 0.92(2) 1.85(2) 2.7645(12) 173.6(19) yes
N7 H2N7 O6 1_545 0.80(2) 2.24(2) 2.9956(13) 158.4(18) yes
O1W H1W1 O3 . 0.83(2) 1.90(2) 2.7354(13) 171(3) yes
O1W H2W1 O6 1_655 0.79(2) 2.09(2) 2.8711(12) 175(2) yes
O2W H1W2 O5 1_455 0.86(2) 1.80(2) 2.6666(11) 173(2) yes
O2W H2W2 O4 . 0.82(2) 2.00(2) 2.8206(11) 175(2) yes
O3W H1W3 O4 1_455 0.79(2) 2.19(2) 2.9602(11) 163(2) yes
O3W H2W3 O8 3_555 0.83(2) 1.76(2) 2.5795(11) 173(2) yes
C3 H3A O5 3_765 0.9500 2.2500 3.1816(13) 167.00 yes
C5 H5A N7 1_565 0.9500 2.5000 3.4265(15) 164.00 yes
C10 H10A O6 2_645 0.9500 2.4400 3.3898(13) 177.00 yes

loop_
_geom_torsion_atom_site_label_1
_geom_torsion_atom_site_label_2
_geom_torsion_atom_site_label_3
_geom_torsion_atom_site_label_4
_geom_torsion
C16 N3 N4 C15 -0.82(10)
Co2 N3 N4 C15 -160.26(6)
Co1 O1 C1 O5 -171.62(7)
Co1 O1 C1 C2 7.05(10)
C6 N1 C2 C3 -0.26(14)
Co1 N1 C2 C3 -177.65(7)
C6 N1 C2 C1 -179.43(8)
Co1 N1 C2 C1 3.18(10)
O5 C1 C2 N1 172.01(8)
O1 C1 C2 N1 -6.75(12)
O5 C1 C2 C3 -7.13(14)
O1 C1 C2 C3 174.11(9)
N1 C2 C3 C4 1.55(15)
C1 C2 C3 C4 -179.38(9)
C2 C3 C4 C5 -1.50(16)
C3 C4 C5 C6 0.24(16)
C2 N1 C6 C5 -1.10(14)
Co1 N1 C6 C5 176.31(7)
C2 N1 C6 C7 -179.62(8)
Co1 N1 C6 C7 -2.21(10)
C4 C5 C6 N1 1.09(15)
C4 C5 C6 C7 179.41(9)
Co1 O2 C7 O6 -170.41(8)
Co1 O2 C7 C6 7.75(10)
N1 C6 C7 O6 174.41(8)
C5 C6 C7 O6 -4.03(14)
N1 C6 C7 O2 -3.91(11)
C5 C6 C7 O2 177.65(9)
Co1 O3 C8 O7 173.50(9)
Co1 O3 C8 C9 -6.24(10)
C13 N2 C9 C10 -0.92(13)
Co1 N2 C9 C10 -177.40(7)
C13 N2 C9 C8 177.27(8)
Co1 N2 C9 C8 0.78(10)
O7 C8 C9 N2 -176.02(9)
O3 C8 C9 N2 3.74(12)
O7 C8 C9 C10 2.07(14)
O3 C8 C9 C10 -178.16(9)
N2 C9 C10 C11 0.15(14)
C8 C9 C10 C11 -177.80(9)
C9 C10 C11 C12 0.38(14)
C10 C11 C12 C13 -0.15(14)
C9 N2 C13 C12 1.16(13)
Co1 N2 C13 C12 177.60(7)
C9 N2 C13 C14 -178.31(8)
Co1 N2 C13 C14 -1.88(10)
C11 C12 C13 N2 -0.62(14)
C11 C12 C13 C14 178.80(9)
Co1 O4 C14 O8 177.20(8)
Co1 O4 C14 C13 -2.90(10)
N2 C13 C14 O8 -176.90(8)
C12 C13 C14 O8 3.64(14)
N2 C13 C14 O4 3.20(12)
C12 C13 C14 O4 -176.26(9)
N3 N4 C15 N6 -178.78(9)
N3 N4 C15 N5 1.67(10)
C16 N5 C15 N4 -1.82(10)
C16 N5 C15 N6 178.65(9)
N4 N3 C16 N7 178.47(9)
Co2 N3 C16 N7 -27.99(15)
N4 N3 C16 N5 -0.36(10)
Co2 N3 C16 N5 153.18(7)
C15 N5 C16 N3 1.37(10)
C15 N5 C16 N7 -177.50(9)

_cod_database_fobs_code 2240799
